data_4342681
loop_
_publ_author_name
'Ortega-Villar, Norma'
'Guerrero-Estrada, Areli Yesareth'
'Pi\~neiro-L\'opez, Luc\'ia'
'Mu\~noz, M Carmen'
'Flores-\'Alamo, Marcos'
'Moreno-Esparza, Rafael'
'Real, Jos\'e A'
'Ugalde-Sald\'ivar, V\'ictor M'

_publ_section_title
;
 Spin Crossover Behavior in a Series of Iron(III) Alkoxide Complexes.
;
_journal_issue 7
_journal_name_full 'Inorganic chemistry'
_journal_page_first 3413
_journal_page_last 3421
_journal_paper_doi 10.1021/ic503081x
_journal_volume 54
_journal_year 2015
_chemical_formula_moiety 'C30 H36 Fe N5 O, 2(F6 P) '
_chemical_formula_sum 'C30 H36 F12 Fe N5 O P2'
_chemical_formula_weight 828.43
_chemical_name_systematic
;
 ?
;
_space_group_IT_number 61
_symmetry_cell_setting orthorhombic
_symmetry_Int_Tables_number 61
_symmetry_space_group_name_Hall '-P 2ac 2ab'
_symmetry_space_group_name_H-M 'P b c a'
_atom_sites_solution_hydrogens geom
_audit_conform_dict_location ftp://ftp.iucr.org/pub/cif_core.dic
_audit_conform_dict_name cif_core.dic
_audit_conform_dict_version 2.4.3
_audit_creation_date 2014-05-20T15:32:38-00:00
_audit_creation_method 'WinGX routine CIF_UPDATE'
_cell_angle_alpha 90
_cell_angle_beta 90
_cell_angle_gamma 90
_cell_formula_units_Z 8
_cell_length_a 18.3097(4)
_cell_length_b 19.0793(5)
_cell_length_c 20.1284(5)
_cell_measurement_reflns_used 8162
_cell_measurement_temperature 298(2)
_cell_measurement_theta_max 67.9916
_cell_measurement_theta_min 3.3427
_cell_volume 7031.6(3)
_computing_cell_refinement
;
        CrysAlisPro, Agilent Technologies,
        Version 1.171.35.15 (release 03-08-2011 CrysAlis171 .NET)
        (compiled Aug  3 2011,13:03:54)
;
_computing_data_collection
;
        CrysAlisPro, Agilent Technologies,
        Version 1.171.35.15 (release 03-08-2011 CrysAlis171 .NET)
        (compiled Aug  3 2011,13:03:54)
;
_computing_data_reduction
;
        CrysAlisPro, Agilent Technologies,
        Version 1.171.35.15 (release 03-08-2011 CrysAlis171 .NET)
        (compiled Aug  3 2011,13:03:54)
;
_computing_structure_refinement 'SHELXL-2013 (Sheldrick, 2008)'
_diffrn_ambient_temperature 298(2)
_diffrn_detector_area_resol_mean 10.4685
_diffrn_measured_fraction_theta_full 1
_diffrn_measured_fraction_theta_max 1
_diffrn_measurement_device_type 'Xcalibur, Atlas, Gemini'
_diffrn_measurement_method '\w scans'
_diffrn_orient_matrix_UB_11 -0.0199607
_diffrn_orient_matrix_UB_12 0.0052095
_diffrn_orient_matrix_UB_13 0.074185
_diffrn_orient_matrix_UB_21 -0.008338
_diffrn_orient_matrix_UB_22 0.0800411
_diffrn_orient_matrix_UB_23 -0.0069167
_diffrn_orient_matrix_UB_31 -0.0812791
_diffrn_orient_matrix_UB_32 -0.0094917
_diffrn_orient_matrix_UB_33 -0.0175287
_diffrn_radiation_monochromator graphite
_diffrn_radiation_type CuK\a
_diffrn_radiation_wavelength 1.5418
_diffrn_reflns_av_R_equivalents 0.077
_diffrn_reflns_av_unetI/netI 0.1966
_diffrn_reflns_Laue_measured_fraction_full 1
_diffrn_reflns_Laue_measured_fraction_max 1
_diffrn_reflns_limit_h_max 15
_diffrn_reflns_limit_h_min -22
_diffrn_reflns_limit_k_max 22
_diffrn_reflns_limit_k_min -22
_diffrn_reflns_limit_l_max 22
_diffrn_reflns_limit_l_min -24
_diffrn_reflns_number 46847
_diffrn_reflns_point_group_measured_fraction_full 1
_diffrn_reflns_point_group_measured_fraction_max 1
_diffrn_reflns_theta_full 67.68
_diffrn_reflns_theta_max 68.106
_diffrn_reflns_theta_min 4.003
_exptl_absorpt_coefficient_mu 5.191
_exptl_absorpt_correction_T_max 0.864
_exptl_absorpt_correction_T_min 0.285
_exptl_absorpt_correction_type analytical
_exptl_absorpt_process_details
;
        CrysAlisPro, Agilent Technologies,
        Version 1.171.35.15 (release 03-08-2011 CrysAlis171 .NET)
        (compiled Aug  3 2011,13:03:54)
Analytical numeric absorption correction using a multifaceted crystal
                        model based on expressions derived by R.C. Clark & J.S.
        (Clark, R. C. & Reid, J. S. (1995). Acta Cryst. A51, 887-897)
;
_exptl_crystal_colour yellow
_exptl_crystal_density_diffrn 1.565
_exptl_crystal_description prism
_exptl_crystal_F_000 3384
_exptl_crystal_size_max 0.41
_exptl_crystal_size_mid 0.18
_exptl_crystal_size_min 0.03
_refine_diff_density_max 0.5
_refine_diff_density_min -0.428
_refine_diff_density_rms 0.056
_refine_ls_extinction_method none
_refine_ls_goodness_of_fit_ref 1.04
_refine_ls_hydrogen_treatment constr
_refine_ls_matrix_type full
_refine_ls_number_parameters 461
_refine_ls_number_reflns 6411
_refine_ls_number_restraints 0
_refine_ls_restrained_S_all 1.04
_refine_ls_R_factor_all 0.0884
_refine_ls_R_factor_gt 0.0598
_refine_ls_shift/su_max 0
_refine_ls_shift/su_mean 0
_refine_ls_structure_factor_coef Fsqd
_refine_ls_weighting_details 'w=1/[\s^2^(Fo^2^)+(0.0627P)^2^+8.4497P] where P=(Fo^2^+2Fc^2^)/3'
_refine_ls_weighting_scheme calc
_refine_ls_wR_factor_gt 0.1385
_refine_ls_wR_factor_ref 0.1543
_reflns_number_gt 4501
_reflns_number_total 6411
_reflns_threshold_expression 'I > 2\s(I)'
_cod_data_source_file ic503081x_si_010.cif
_cod_data_source_block febzpro-300k-RF
_cod_depositor_comments 'Adding full bibliography for 4342677--4342686.cif.'
_cod_database_code 4342681
_shelx_estimated_absorpt_t_min 0.225
_shelx_estimated_absorpt_t_max 0.86

loop_
_symmetry_equiv_pos_as_xyz
'x, y, z'
'-x+1/2, -y, z+1/2'
'-x, y+1/2, -z+1/2'
'x+1/2, -y+1/2, -z'
'-x, -y, -z'
'x-1/2, y, -z-1/2'
'x, -y-1/2, z-1/2'
'-x-1/2, y-1/2, z'

loop_
_atom_site_label
_atom_site_type_symbol
_atom_site_fract_x
_atom_site_fract_y
_atom_site_fract_z
_atom_site_U_iso_or_equiv
_atom_site_adp_type
_atom_site_occupancy
_atom_site_calc_flag
C12 C 0.8204(2) 0.2350(3) 0.2301(2) 0.0617(12) Uani 1 d
H12 H 0.8273 0.1948 0.2554 0.074 Uiso 1 calc
C10 C 0.8541(3) 0.3506(3) 0.2043(3) 0.0806(16) Uani 1 d
H10 H 0.883 0.39 0.2115 0.097 Uiso 1 calc
C9 C 0.8019(3) 0.3509(3) 0.1545(3) 0.0682(13) Uani 1 d
H9 H 0.7959 0.3901 0.1275 0.082 Uiso 1 calc
C8 C 0.7589(2) 0.2923(2) 0.14557(19) 0.0468(9) Uani 1 d
C7 C 0.7010(2) 0.2909(2) 0.0928(2) 0.0488(10) Uani 1 d
H7A H 0.6683 0.3303 0.0997 0.059 Uiso 1 calc
H7B H 0.724 0.2969 0.0498 0.059 Uiso 1 calc
C6 C 0.6607(2) 0.1939(2) 0.02474(18) 0.0501(10) Uani 1 d
H6A H 0.6569 0.2306 -0.0085 0.06 Uiso 1 calc
H6B H 0.6201 0.1618 0.0186 0.06 Uiso 1 calc
C5 C 0.7315(2) 0.1554(2) 0.0166(2) 0.0484(10) Uani 1 d
C4 C 0.7646(3) 0.1458(3) -0.0439(2) 0.0668(13) Uani 1 d
H4 H 0.745 0.1661 -0.082 0.08 Uiso 1 calc
C11 C 0.8629(3) 0.2924(3) 0.2425(3) 0.0719(14) Uani 1 d
H11 H 0.8972 0.2917 0.2765 0.086 Uiso 1 calc
C2 C 0.8553(3) 0.0777(3) 0.0091(3) 0.0784(16) Uani 1 d
H2 H 0.8971 0.05 0.0074 0.094 Uiso 1 calc
C1 C 0.8216(2) 0.0901(3) 0.0680(3) 0.0653(13) Uani 1 d
H1 H 0.8418 0.0719 0.1067 0.078 Uiso 1 calc
C13 C 0.5812(2) 0.2363(2) 0.11550(19) 0.0455(9) Uani 1 d
H13A H 0.5511 0.1966 0.103 0.055 Uiso 1 calc
H13B H 0.5611 0.278 0.095 0.055 Uiso 1 calc
C14 C 0.5813(2) 0.2445(2) 0.19022(19) 0.0460(9) Uani 1 d
H14A H 0.607 0.2872 0.2019 0.055 Uiso 1 calc
H14B H 0.5314 0.2488 0.2058 0.055 Uiso 1 calc
C21 C 0.6473(2) 0.2045(2) 0.29103(18) 0.0454(9) Uani 1 d
H21A H 0.6718 0.2493 0.2863 0.054 Uiso 1 calc
H21B H 0.684 0.1703 0.3037 0.054 Uiso 1 calc
C22 C 0.5926(2) 0.2104(2) 0.34698(19) 0.0453(9) Uani 1 d
C27 C 0.5472(3) 0.2684(2) 0.3538(2) 0.0589(11) Uani 1 d
H27 H 0.5504 0.3052 0.3236 0.071 Uiso 1 calc
C26 C 0.4975(3) 0.2714(3) 0.4054(2) 0.0711(14) Uani 1 d
H26 H 0.467 0.3102 0.4095 0.085 Uiso 1 calc
C25 C 0.4928(3) 0.2176(3) 0.4509(2) 0.0721(15) Uani 1 d
H25 H 0.459 0.2198 0.4853 0.087 Uiso 1 calc
C24 C 0.5380(3) 0.1609(3) 0.4451(2) 0.0691(14) Uani 1 d
H24 H 0.5355 0.1248 0.4759 0.083 Uiso 1 calc
C3 C 0.8271(3) 0.1061(3) -0.0478(3) 0.0850(17) Uani 1 d
H3 H 0.8499 0.0986 -0.0885 0.102 Uiso 1 calc
C23 C 0.5878(3) 0.1572(2) 0.3932(2) 0.0581(11) Uani 1 d
H23 H 0.6183 0.1184 0.3895 0.07 Uiso 1 calc
C15 C 0.5662(2) 0.1238(2) 0.23171(19) 0.0472(10) Uani 1 d
H15A H 0.5175 0.1418 0.24 0.057 Uiso 1 calc
H15B H 0.5807 0.0969 0.2704 0.057 Uiso 1 calc
C16 C 0.5633(2) 0.07585(19) 0.17320(18) 0.0411(9) Uani 1 d
C17 C 0.5051(2) 0.0315(2) 0.1631(2) 0.0539(10) Uani 1 d
H17 H 0.4647 0.0331 0.1911 0.065 Uiso 1 calc
C18 C 0.5074(3) -0.0154(2) 0.1110(2) 0.0667(13) Uani 1 d
H18 H 0.4683 -0.0454 0.1032 0.08 Uiso 1 calc
C19 C 0.5676(3) -0.0173(2) 0.0711(2) 0.0625(12) Uani 1 d
H19 H 0.5703 -0.049 0.0361 0.075 Uiso 1 calc
C20 C 0.6237(3) 0.0280(2) 0.0833(2) 0.0544(11) Uani 1 d
H20 H 0.6648 0.0263 0.0562 0.065 Uiso 1 calc
O1 O 0.74935(17) 0.09070(16) 0.21730(15) 0.0605(8) Uani 1 d
Fe1 Fe 0.70460(3) 0.14766(3) 0.16017(3) 0.04074(18) Uani 1 d
P1 P 0.98959(6) 0.94839(6) 0.15309(6) 0.0529(3) Uani 1 d
P2 P 0.64163(8) 0.84088(8) 0.92526(7) 0.0728(4) Uani 1 d
N3 N 0.76857(17) 0.23490(17) 0.18218(16) 0.0453(8) Uani 1 d
N2 N 0.65740(16) 0.22513(16) 0.09202(14) 0.0399(7) Uani 1 d
N1 N 0.76007(18) 0.12793(19) 0.07208(16) 0.0498(8) Uani 1 d
N4 N 0.61686(16) 0.18382(16) 0.22419(14) 0.0387(7) Uani 1 d
N5 N 0.62180(18) 0.07497(16) 0.13326(16) 0.0445(8) Uani 1 d
F1 F 0.95831(15) 1.02171(14) 0.17690(14) 0.0724(8) Uani 1 d
F2 F 0.91099(16) 0.92586(19) 0.1291(2) 0.1051(12) Uani 1 d
F3 F 1.02134(17) 0.87439(15) 0.12989(18) 0.0903(10) Uani 1 d
F4 F 1.06834(16) 0.96971(17) 0.17843(18) 0.0922(10) Uani 1 d
F5 F 0.9717(2) 0.91536(18) 0.22379(16) 0.1031(11) Uani 1 d
F6 F 1.0080(2) 0.97987(18) 0.08311(15) 0.0991(11) Uani 1 d
F7 F 0.56173(16) 0.86021(16) 0.95036(15) 0.0830(9) Uani 1 d
F8 F 0.6132(3) 0.7643(2) 0.9085(2) 0.1277(14) Uani 1 d
F9 F 0.7197(2) 0.8198(3) 0.9009(2) 0.1505(18) Uani 1 d
F10 F 0.6641(3) 0.9165(3) 0.9392(3) 0.199(3) Uani 1 d
F11 F 0.6199(3) 0.8613(3) 0.85251(18) 0.154(2) Uani 1 d
F12 F 0.6595(2) 0.8164(3) 0.99688(18) 0.159(2) Uani 1 d
C30 C 0.8029(4) -0.0739(3) 0.3038(4) 0.121(3) Uani 1 d
H30A H 0.8422 -0.0972 0.2812 0.181 Uiso 1 calc
H30B H 0.7596 -0.1022 0.3013 0.181 Uiso 1 calc
H30C H 0.8158 -0.0668 0.3495 0.181 Uiso 1 calc
C29 C 0.7894(6) -0.0076(5) 0.2730(6) 0.193(6) Uani 1 d
H29A H 0.8029 0.0222 0.31 0.231 Uiso 1 calc
H29B H 0.832 -0.0063 0.2443 0.231 Uiso 1 calc
C28 C 0.7571(8) 0.0281(5) 0.2472(7) 0.230(7) Uani 1 d
H28A H 0.7157 0.0302 0.2773 0.276 Uiso 1 calc
H28B H 0.7404 -0.002 0.2115 0.276 Uiso 1 calc

loop_
_atom_site_aniso_label
_atom_site_aniso_U_11
_atom_site_aniso_U_22
_atom_site_aniso_U_33
_atom_site_aniso_U_23
_atom_site_aniso_U_13
_atom_site_aniso_U_12
C12 0.045(3) 0.083(3) 0.057(3) 0.008(2) -0.003(2) -0.001(2)
C10 0.067(4) 0.085(4) 0.091(4) -0.009(3) -0.004(3) -0.026(3)
C9 0.073(3) 0.058(3) 0.073(3) 0.003(2) -0.002(3) -0.013(2)
C8 0.045(2) 0.049(2) 0.046(2) -0.0013(18) 0.0083(18) -0.0028(18)
C7 0.050(3) 0.049(2) 0.047(2) 0.0093(18) 0.0033(19) -0.0007(19)
C6 0.054(3) 0.060(3) 0.036(2) 0.0021(18) -0.0015(18) 0.008(2)
C5 0.047(2) 0.054(2) 0.044(2) -0.0059(19) 0.0060(18) 0.0007(19)
C4 0.072(3) 0.080(3) 0.048(3) -0.005(2) 0.014(2) 0.004(3)
C11 0.045(3) 0.104(4) 0.067(3) -0.002(3) -0.008(2) -0.011(3)
C2 0.048(3) 0.087(4) 0.100(4) -0.016(3) 0.021(3) 0.013(3)
C1 0.043(3) 0.074(3) 0.079(3) 0.001(3) 0.007(2) 0.012(2)
C13 0.040(2) 0.049(2) 0.048(2) 0.0050(18) -0.0002(17) 0.0097(18)
C14 0.043(2) 0.048(2) 0.047(2) -0.0013(18) 0.0073(17) 0.0099(18)
C21 0.045(2) 0.052(2) 0.039(2) -0.0041(17) 0.0012(17) -0.0029(18)
C22 0.047(2) 0.050(2) 0.038(2) -0.0100(18) 0.0031(17) -0.0026(18)
C27 0.075(3) 0.055(3) 0.046(2) -0.007(2) 0.005(2) 0.008(2)
C26 0.068(3) 0.085(4) 0.060(3) -0.021(3) 0.009(2) 0.013(3)
C25 0.066(3) 0.100(4) 0.050(3) -0.016(3) 0.018(2) -0.017(3)
C24 0.090(4) 0.069(3) 0.048(3) -0.003(2) 0.014(2) -0.018(3)
C3 0.072(4) 0.105(5) 0.077(4) -0.021(3) 0.033(3) 0.007(3)
C23 0.077(3) 0.054(3) 0.044(2) -0.004(2) 0.006(2) 0.000(2)
C15 0.046(2) 0.050(2) 0.046(2) -0.0050(18) 0.0076(18) -0.0067(18)
C16 0.045(2) 0.040(2) 0.039(2) 0.0027(16) -0.0005(16) 0.0033(17)
C17 0.051(3) 0.056(3) 0.054(3) 0.002(2) -0.002(2) -0.007(2)
C18 0.073(3) 0.058(3) 0.070(3) -0.010(2) -0.015(3) -0.015(2)
C19 0.084(4) 0.048(3) 0.056(3) -0.014(2) -0.006(2) 0.004(2)
C20 0.065(3) 0.049(2) 0.049(2) -0.010(2) 0.003(2) 0.007(2)
O1 0.062(2) 0.0606(19) 0.0588(18) 0.0077(15) -0.0078(15) 0.0077(15)
Fe1 0.0386(3) 0.0443(3) 0.0393(3) 0.0008(3) 0.0041(3) 0.0022(3)
P1 0.0494(7) 0.0464(6) 0.0627(7) -0.0099(5) 0.0044(5) -0.0033(5)
P2 0.0740(9) 0.0865(10) 0.0579(8) 0.0039(7) 0.0147(6) 0.0093(7)
N3 0.0374(18) 0.053(2) 0.0456(18) 0.0038(15) 0.0039(14) -0.0005(15)
N2 0.0385(18) 0.0449(18) 0.0364(16) 0.0030(13) 0.0030(13) 0.0047(14)
N1 0.041(2) 0.060(2) 0.0480(19) 0.0016(16) 0.0054(15) 0.0059(16)
N4 0.0382(17) 0.0402(17) 0.0376(16) -0.0010(13) 0.0045(13) 0.0000(13)
N5 0.047(2) 0.0423(18) 0.0445(18) -0.0053(14) 0.0006(15) 0.0034(15)
F1 0.0730(18) 0.0557(15) 0.088(2) -0.0169(14) 0.0056(15) 0.0095(13)
F2 0.0586(19) 0.103(3) 0.154(3) -0.048(2) -0.0132(19) -0.0083(17)
F3 0.082(2) 0.0524(16) 0.137(3) -0.0274(17) 0.0193(19) 0.0008(14)
F4 0.0615(18) 0.078(2) 0.137(3) -0.0227(19) -0.0199(18) -0.0032(15)
F5 0.138(3) 0.084(2) 0.087(2) 0.0154(18) 0.030(2) 0.000(2)
F6 0.133(3) 0.096(2) 0.068(2) 0.0042(17) 0.0256(19) 0.011(2)
F7 0.077(2) 0.092(2) 0.080(2) -0.0113(16) 0.0091(16) 0.0104(16)
F8 0.153(4) 0.085(3) 0.145(4) -0.022(2) 0.022(3) 0.014(2)
F9 0.090(3) 0.193(5) 0.169(4) 0.005(4) 0.059(3) 0.030(3)
F10 0.174(5) 0.160(5) 0.262(6) -0.092(4) 0.122(5) -0.097(4)
F11 0.225(5) 0.166(4) 0.071(2) 0.027(2) 0.040(3) 0.092(4)
F12 0.088(3) 0.311(7) 0.078(2) 0.037(3) -0.016(2) 0.036(3)
C30 0.123(6) 0.085(5) 0.154(7) 0.056(5) 0.014(5) 0.021(4)
C29 0.235(12) 0.090(6) 0.253(13) 0.062(7) -0.124(10) -0.002(7)
C28 0.303(16) 0.085(6) 0.303(16) 0.081(8) -0.088(13) 0.034(8)

loop_
_atom_type_symbol
_atom_type_description
_atom_type_scat_dispersion_real
_atom_type_scat_dispersion_imag
_atom_type_scat_source
C C 0.0181 0.0091 'International Tables Vol C Tables 4.2.6.8 and 6.1.1.4'
H H 0 0 'International Tables Vol C Tables 4.2.6.8 and 6.1.1.4'
O O 0.0492 0.0322 'International Tables Vol C Tables 4.2.6.8 and 6.1.1.4'
Fe Fe -1.1336 3.1974 'International Tables Vol C Tables 4.2.6.8 and 6.1.1.4'
P P 0.2955 0.4335 'International Tables Vol C Tables 4.2.6.8 and 6.1.1.4'
N N 0.0311 0.018 'International Tables Vol C Tables 4.2.6.8 and 6.1.1.4'
F F 0.0727 0.0534 'International Tables Vol C Tables 4.2.6.8 and 6.1.1.4'

loop_
_exptl_crystal_face_index_h
_exptl_crystal_face_index_k
_exptl_crystal_face_index_l
_exptl_crystal_face_perp_dist
0 -12 1 0.088
0 12 -1 0.088
-12 1 -3 0.1887
12 -1 3 0.1887
0 -1 -13 0.0142
0 1 13 0.0142

loop_
_geom_angle_atom_site_label_1
_geom_angle_atom_site_label_2
_geom_angle_atom_site_label_3
_geom_angle
N3 C12 C11 122.1(5)
N3 C12 H12 119
C11 C12 H12 119
C11 C10 C9 119.6(5)
C11 C10 H10 120.2
C9 C10 H10 120.2
C8 C9 C10 119.0(5)
C8 C9 H9 120.5
C10 C9 H9 120.5
N3 C8 C9 121.2(4)
N3 C8 C7 118.1(4)
C9 C8 C7 120.6(4)
N2 C7 C8 113.6(3)
N2 C7 H7A 108.8
C8 C7 H7A 108.8
N2 C7 H7B 108.8
C8 C7 H7B 108.8
H7A C7 H7B 107.7
N2 C6 C5 109.4(3)
N2 C6 H6A 109.8
C5 C6 H6A 109.8
N2 C6 H6B 109.8
C5 C6 H6B 109.8
H6A C6 H6B 108.2
N1 C5 C4 121.0(4)
N1 C5 C6 116.0(3)
C4 C5 C6 123.0(4)
C5 C4 C3 119.4(5)
C5 C4 H4 120.3
C3 C4 H4 120.3
C10 C11 C12 119.0(5)
C10 C11 H11 120.5
C12 C11 H11 120.5
C1 C2 C3 119.4(5)
C1 C2 H2 120.3
C3 C2 H2 120.3
N1 C1 C2 122.0(5)
N1 C1 H1 119
C2 C1 H1 119
N2 C13 C14 109.3(3)
N2 C13 H13A 109.8
C14 C13 H13A 109.8
N2 C13 H13B 109.8
C14 C13 H13B 109.8
H13A C13 H13B 108.3
N4 C14 C13 112.0(3)
N4 C14 H14A 109.2
C13 C14 H14A 109.2
N4 C14 H14B 109.2
C13 C14 H14B 109.2
H14A C14 H14B 107.9
N4 C21 C22 116.0(3)
N4 C21 H21A 108.3
C22 C21 H21A 108.3
N4 C21 H21B 108.3
C22 C21 H21B 108.3
H21A C21 H21B 107.4
C23 C22 C27 118.8(4)
C23 C22 C21 119.3(4)
C27 C22 C21 121.9(4)
C26 C27 C22 120.1(5)
C26 C27 H27 120
C22 C27 H27 120
C25 C26 C27 120.6(5)
C25 C26 H26 119.7
C27 C26 H26 119.7
C24 C25 C26 119.6(4)
C24 C25 H25 120.2
C26 C25 H25 120.2
C25 C24 C23 120.2(5)
C25 C24 H24 119.9
C23 C24 H24 119.9
C2 C3 C4 119.0(5)
C2 C3 H3 120.5
C4 C3 H3 120.5
C22 C23 C24 120.8(4)
C22 C23 H23 119.6
C24 C23 H23 119.6
N4 C15 C16 114.6(3)
N4 C15 H15A 108.6
C16 C15 H15A 108.6
N4 C15 H15B 108.6
C16 C15 H15B 108.6
H15A C15 H15B 107.6
N5 C16 C17 121.5(4)
N5 C16 C15 116.9(3)
C17 C16 C15 121.4(4)
C16 C17 C18 119.2(4)
C16 C17 H17 120.4
C18 C17 H17 120.4
C19 C18 C17 119.4(4)
C19 C18 H18 120.3
C17 C18 H18 120.3
C18 C19 C20 119.0(4)
C18 C19 H19 120.5
C20 C19 H19 120.5
N5 C20 C19 122.4(4)
N5 C20 H20 118.8
C19 C20 H20 118.8
C28 O1 Fe1 151.5(6)
O1 Fe1 N1 102.44(14)
O1 Fe1 N3 95.25(14)
N1 Fe1 N3 92.95(13)
O1 Fe1 N5 95.42(14)
N1 Fe1 N5 90.74(13)
N3 Fe1 N5 167.68(13)
O1 Fe1 N4 98.68(13)
N1 Fe1 N4 157.73(13)
N3 Fe1 N4 92.06(12)
N5 Fe1 N4 80.26(12)
O1 Fe1 N2 174.62(13)
N1 Fe1 N2 77.36(12)
N3 Fe1 N2 79.40(12)
N5 Fe1 N2 89.96(12)
N4 Fe1 N2 82.27(11)
F6 P1 F2 91.5(2)
F6 P1 F4 89.7(2)
F2 P1 F4 178.7(2)
F6 P1 F1 90.64(17)
F2 P1 F1 90.18(17)
F4 P1 F1 90.28(16)
F6 P1 F5 179.1(2)
F2 P1 F5 88.7(2)
F4 P1 F5 90.1(2)
F1 P1 F5 90.27(17)
F6 P1 F3 89.86(19)
F2 P1 F3 90.11(18)
F4 P1 F3 89.42(17)
F1 P1 F3 179.4(2)
F5 P1 F3 89.22(19)
F10 P2 F12 93.3(4)
F10 P2 F9 93.1(3)
F12 P2 F9 91.2(3)
F10 P2 F11 90.3(3)
F12 P2 F11 176.1(3)
F9 P2 F11 90.2(3)
F10 P2 F8 176.0(3)
F12 P2 F8 89.4(3)
F9 P2 F8 89.8(3)
F11 P2 F8 86.9(3)
F10 P2 F7 88.3(2)
F12 P2 F7 88.2(2)
F9 P2 F7 178.5(3)
F11 P2 F7 90.3(2)
F8 P2 F7 88.8(2)
C8 N3 C12 119.1(4)
C8 N3 Fe1 117.7(3)
C12 N3 Fe1 123.2(3)
C6 N2 C13 112.7(3)
C6 N2 C7 109.1(3)
C13 N2 C7 112.3(3)
C6 N2 Fe1 106.6(2)
C13 N2 Fe1 105.5(2)
C7 N2 Fe1 110.5(2)
C5 N1 C1 119.2(4)
C5 N1 Fe1 116.7(3)
C1 N1 Fe1 124.1(3)
C15 N4 C14 111.9(3)
C15 N4 C21 110.0(3)
C14 N4 C21 111.5(3)
C15 N4 Fe1 106.2(2)
C14 N4 Fe1 107.3(2)
C21 N4 Fe1 109.8(2)
C16 N5 C20 118.5(4)
C16 N5 Fe1 114.2(2)
C20 N5 Fe1 127.3(3)
C29 C30 H30A 109.5
C29 C30 H30B 109.5
H30A C30 H30B 109.5
C29 C30 H30C 109.5
H30A C30 H30C 109.5
H30B C30 H30C 109.5
C28 C29 C30 153.2(13)
C28 C29 H29A 98.2
C30 C29 H29A 98.2
C28 C29 H29B 98.2
C30 C29 H29B 98.2
H29A C29 H29B 103.8
C29 C28 O1 149.8(14)
C29 C28 H28A 99.2
O1 C28 H28A 99.2
C29 C28 H28B 99.2
O1 C28 H28B 99.2
H28A C28 H28B 104

loop_
_geom_bond_atom_site_label_1
_geom_bond_atom_site_label_2
_geom_bond_distance
C12 N3 1.353(5)
C12 C11 1.366(7)
C12 H12 0.93
C10 C11 1.361(7)
C10 C9 1.385(7)
C10 H10 0.93
C9 C8 1.380(6)
C9 H9 0.93
C8 N3 1.331(5)
C8 C7 1.501(6)
C7 N2 1.488(5)
C7 H7A 0.97
C7 H7B 0.97
C6 N2 1.481(5)
C6 C5 1.500(6)
C6 H6A 0.97
C6 H6B 0.97
C5 N1 1.340(5)
C5 C4 1.373(6)
C4 C3 1.375(7)
C4 H4 0.93
C11 H11 0.93
C2 C1 1.358(7)
C2 C3 1.368(8)
C2 H2 0.93
C1 N1 1.340(5)
C1 H1 0.93
C13 N2 1.488(5)
C13 C14 1.512(5)
C13 H13A 0.97
C13 H13B 0.97
C14 N4 1.494(5)
C14 H14A 0.97
C14 H14B 0.97
C21 N4 1.509(5)
C21 C22 1.512(5)
C21 H21A 0.97
C21 H21B 0.97
C22 C23 1.379(6)
C22 C27 1.390(6)
C27 C26 1.382(6)
C27 H27 0.93
C26 C25 1.379(7)
C26 H26 0.93
C25 C24 1.367(7)
C25 H25 0.93
C24 C23 1.388(6)
C24 H24 0.93
C3 H3 0.93
C23 H23 0.93
C15 N4 1.482(5)
C15 C16 1.492(5)
C15 H15A 0.97
C15 H15B 0.97
C16 N5 1.340(5)
C16 C17 1.375(6)
C17 C18 1.379(6)
C17 H17 0.93
C18 C19 1.364(7)
C18 H18 0.93
C19 C20 1.365(6)
C19 H19 0.93
C20 N5 1.348(5)
C20 H20 0.93
O1 C28 1.345(8)
O1 Fe1 1.782(3)
Fe1 N1 2.078(3)
Fe1 N3 2.083(3)
Fe1 N5 2.125(3)
Fe1 N4 2.172(3)
Fe1 N2 2.194(3)
P1 F6 1.568(3)
P1 F2 1.578(3)
P1 F4 1.583(3)
P1 F1 1.586(3)
P1 F5 1.590(3)
P1 F3 1.597(3)
P2 F10 1.525(5)
P2 F12 1.550(4)
P2 F9 1.563(4)
P2 F11 1.567(4)
P2 F8 1.588(4)
P2 F7 1.591(3)
C30 C29 1.429(9)
C30 H30A 0.96
C30 H30B 0.96
C30 H30C 0.96
C29 C28 1.041(10)
C29 H29A 0.97
C29 H29B 0.97
C28 H28A 0.97
C28 H28B 0.97

loop_
_geom_hbond_atom_site_label_D
_geom_hbond_atom_site_label_H
_geom_hbond_atom_site_label_A
_geom_hbond_distance_DH
_geom_hbond_distance_HA
_geom_hbond_distance_DA
_geom_hbond_angle_DHA
C12 H12 O1 0.93 2.56 3.057(6) 113.6
C21 H21B O1 0.97 2.6 3.225(5) 122.4
C20 H20 N1 0.93 2.63 3.150(6) 116.1

loop_
_geom_torsion_atom_site_label_1
_geom_torsion_atom_site_label_2
_geom_torsion_atom_site_label_3
_geom_torsion_atom_site_label_4
_geom_torsion
C11 C10 C9 C8 1.1(8)
C10 C9 C8 N3 -2.5(7)
C10 C9 C8 C7 179.1(4)
N3 C8 C7 N2 4.3(5)
C9 C8 C7 N2 -177.3(4)
N2 C6 C5 N1 30.0(5)
N2 C6 C5 C4 -152.5(4)
N1 C5 C4 C3 1.5(7)
C6 C5 C4 C3 -175.8(5)
C9 C10 C11 C12 1.0(8)
N3 C12 C11 C10 -1.8(8)
C3 C2 C1 N1 2.0(8)
N2 C13 C14 N4 -55.3(4)
N4 C21 C22 C23 102.7(4)
N4 C21 C22 C27 -78.1(5)
C23 C22 C27 C26 -1.3(7)
C21 C22 C27 C26 179.5(4)
C22 C27 C26 C25 0.6(7)
C27 C26 C25 C24 0.5(8)
C26 C25 C24 C23 -0.8(8)
C1 C2 C3 C4 -0.9(9)
C5 C4 C3 C2 -0.8(8)
C27 C22 C23 C24 0.9(7)
C21 C22 C23 C24 -179.9(4)
C25 C24 C23 C22 0.2(7)
N4 C15 C16 N5 24.1(5)
N4 C15 C16 C17 -159.9(4)
N5 C16 C17 C18 0.6(6)
C15 C16 C17 C18 -175.3(4)
C16 C17 C18 C19 0.7(7)
C17 C18 C19 C20 -0.8(7)
C18 C19 C20 N5 -0.4(7)
C28 O1 Fe1 N1 -87.6(15)
C28 O1 Fe1 N3 178.2(15)
C28 O1 Fe1 N5 4.3(15)
C28 O1 Fe1 N4 85.3(15)
C9 C8 N3 C12 1.7(6)
C7 C8 N3 C12 -179.9(4)
C9 C8 N3 Fe1 -176.3(3)
C7 C8 N3 Fe1 2.1(5)
C11 C12 N3 C8 0.5(7)
C11 C12 N3 Fe1 178.4(4)
C5 C6 N2 C13 -154.8(3)
C5 C6 N2 C7 79.8(4)
C5 C6 N2 Fe1 -39.6(4)
C14 C13 N2 C6 161.1(3)
C14 C13 N2 C7 -75.2(4)
C14 C13 N2 Fe1 45.2(3)
C8 C7 N2 C6 -124.8(3)
C8 C7 N2 C13 109.5(4)
C8 C7 N2 Fe1 -8.0(4)
C4 C5 N1 C1 -0.5(7)
C6 C5 N1 C1 177.0(4)
C4 C5 N1 Fe1 179.3(4)
C6 C5 N1 Fe1 -3.1(5)
C2 C1 N1 C5 -1.3(7)
C2 C1 N1 Fe1 178.9(4)
C16 C15 N4 C14 86.1(4)
C16 C15 N4 C21 -149.3(3)
C16 C15 N4 Fe1 -30.6(4)
C13 C14 N4 C15 -82.0(4)
C13 C14 N4 C21 154.2(3)
C13 C14 N4 Fe1 34.0(4)
C22 C21 N4 C15 -46.3(5)
C22 C21 N4 C14 78.5(4)
C22 C21 N4 Fe1 -162.8(3)
C17 C16 N5 C20 -1.7(6)
C15 C16 N5 C20 174.3(4)
C17 C16 N5 Fe1 -179.3(3)
C15 C16 N5 Fe1 -3.2(4)
C19 C20 N5 C16 1.7(6)
C19 C20 N5 Fe1 178.8(3)
C30 C29 C28 O1 -176.1(18)
Fe1 O1 C28 C29 158(2)
